data_7035115
loop_
_publ_author_name
'Liu, Jing-Jing'
'Lin, Yue-Jian'
'Jin, Guo-Xin'

_publ_section_title
;
 A stepwise assembly of a molecular box from 16-electron half-sandwich
 precursors [Cp*M(pdt)] (M = Rh, Ir).
;
_journal_issue 22
_journal_name_full 'Dalton transactions (Cambridge, England : 2003)'
_journal_page_first 10281
_journal_page_last 10288
_journal_paper_doi 10.1039/c5dt01061f
_journal_volume 44
_journal_year 2015
_chemical_formula_sum 'C90 H112 Cl4 F12 Ir6 N4 O23 S8'
_chemical_formula_weight 3397.31
_chemical_name_systematic
; 
 ? 
;
_space_group_crystal_system monoclinic
_space_group_IT_number 14
_space_group_name_Hall '-P 2ybc'
_space_group_name_H-M_alt 'P 1 21/c 1'
_symmetry_space_group_name_Hall '-P 2ybc'
_symmetry_space_group_name_H-M 'P 1 21/c 1'
_atom_sites_solution_hydrogens geom
_audit_creation_method SHELXL-2013
_audit_update_record
;
2015-01-24 deposited with the CCDC.
2015-04-22 downloaded from the CCDC.
;
_cell_angle_alpha 90
_cell_angle_beta 97.805(2)
_cell_angle_gamma 90
_cell_formula_units_Z 2
_cell_length_a 13.9252(13)
_cell_length_b 26.276(3)
_cell_length_c 15.7341(15)
_cell_measurement_reflns_used 9858
_cell_measurement_temperature 173(2)
_cell_measurement_theta_max 26.66
_cell_measurement_theta_min 2.40
_cell_volume 5703.8(10)
_computing_cell_refinement 'Bruker SAINT'
_computing_data_collection 'Bruker APEX2'
_computing_data_reduction 'Bruker SAINT'
_computing_molecular_graphics 'Bruker SHELXTL'
_computing_publication_material 'Bruker SHELXTL'
_computing_structure_refinement 'SHELXL-2013 (Sheldrick, 2013)'
_computing_structure_solution 'SHELXS-97 (Sheldrick, 2008)'
_diffrn_ambient_temperature 173(2)
_diffrn_measured_fraction_theta_full 0.995
_diffrn_measured_fraction_theta_max 0.994
_diffrn_measurement_device_type 'Bruker APEX-II CCD'
_diffrn_measurement_method '\f and \w scans'
_diffrn_radiation_type MoK\a
_diffrn_radiation_wavelength 0.71073
_diffrn_reflns_av_R_equivalents 0.0397
_diffrn_reflns_av_unetI/netI 0.0451
_diffrn_reflns_laue_measured_fraction_full 0.995
_diffrn_reflns_laue_measured_fraction_max 0.994
_diffrn_reflns_limit_h_max 14
_diffrn_reflns_limit_h_min -17
_diffrn_reflns_limit_k_max 31
_diffrn_reflns_limit_k_min -33
_diffrn_reflns_limit_l_max 19
_diffrn_reflns_limit_l_min -19
_diffrn_reflns_number 38726
_diffrn_reflns_point_group_measured_fraction_full 0.995
_diffrn_reflns_point_group_measured_fraction_max 0.994
_diffrn_reflns_theta_full 25.242
_diffrn_reflns_theta_max 26.725
_diffrn_reflns_theta_min 1.476
_exptl_absorpt_coefficient_mu 7.298
_exptl_absorpt_correction_T_max 0.745
_exptl_absorpt_correction_T_min 0.432
_exptl_absorpt_correction_type multi-scan
_exptl_absorpt_process_details sadabs
_exptl_crystal_colour red
_exptl_crystal_density_diffrn 1.978
_exptl_crystal_description block
_exptl_crystal_F_000 3260
_exptl_crystal_size_max 0.420
_exptl_crystal_size_mid 0.280
_exptl_crystal_size_min 0.260
_platon_squeeze_details
; 
 In asymmetric unit of this data, there were disordered 
 anion and solvents (one triflate anion and half of one 
 diethyl ether molecule) which could not be restrained 
 properly. Therefore, SQUEEZE algorithm was used to omit 
 them. 
;
_refine_diff_density_max 3.704
_refine_diff_density_min -2.855
_refine_diff_density_rms 0.246
_refine_ls_extinction_method none
_refine_ls_goodness_of_fit_ref 1.066
_refine_ls_hydrogen_treatment constr
_refine_ls_matrix_type full
_refine_ls_number_parameters 625
_refine_ls_number_reflns 12030
_refine_ls_number_restraints 175
_refine_ls_restrained_S_all 1.064
_refine_ls_R_factor_all 0.0766
_refine_ls_R_factor_gt 0.0566
_refine_ls_shift/su_max 0.003
_refine_ls_shift/su_mean 0.000
_refine_ls_structure_factor_coef Fsqd
_refine_ls_weighting_details
; 
 w=1/[\s^2^(Fo^2^)+(0.1259P)^2^] 
 where P=(Fo^2^+2Fc^2^)/3 
;
_refine_ls_weighting_scheme calc
_refine_ls_wR_factor_gt 0.1676
_refine_ls_wR_factor_ref 0.1848
_reflns_Friedel_coverage 0.000
_reflns_number_gt 8835
_reflns_number_total 12030
_reflns_threshold_expression 'I > 2\s(I)'
_cod_data_source_file c5dt01061f2.cif
_cod_data_source_block complex
_cod_depositor_comments 'Adding full bibliography for 7035112--7035117.cif.'
_cod_original_cell_volume 5703.8(9)
_cod_database_code 7035115
_audit_block_doi 10.5517/cc142s22
_shelx_space_group_comment
; 
The symmetry employed for this shelxl refinement is uniquely defined 
by the following loop, which should always be used as a source of 
symmetry information in preference to the above space-group names. 
They are only intended as comments. 
;
_shelx_estimated_absorpt_t_min 0.150
_shelx_estimated_absorpt_t_max 0.253
_shelxl_version_number 2013-2

loop_
_space_group_symop_operation_xyz
'x, y, z'
'-x, y+1/2, -z+1/2'
'-x, -y, -z'
'x, -y-1/2, z-1/2'

loop_
_atom_site_label
_atom_site_type_symbol
_atom_site_fract_x
_atom_site_fract_y
_atom_site_fract_z
_atom_site_U_iso_or_equiv
_atom_site_adp_type
_atom_site_occupancy
_atom_site_site_symmetry_order
_atom_site_calc_flag
_atom_site_refinement_flags_posn
_atom_site_refinement_flags_adp
_atom_site_refinement_flags_occupancy
_atom_site_disorder_assembly
_atom_site_disorder_group
Ir1 Ir 0.80551(2) 0.43669(2) 1.22147(2) 0.03635(12) Uani 1 1 d . . . . .
Ir2 Ir 0.54316(9) 0.37578(6) 0.74298(6) 0.0411(3) Uani 0.669(3) 1 d . . P A .
Ir2' Ir 0.56400(18) 0.39162(10) 0.73444(15) 0.0411(3) Uani 0.331(3) 1 d . . P A .
Ir3 Ir 0.80849(3) 0.64348(2) 1.13947(3) 0.04880(14) Uani 1 1 d . . . . .
S1 S 0.82270(18) 0.55996(8) 1.16966(19) 0.0494(6) Uani 1 1 d . . . . .
S2 S 0.6595(2) 0.64250(9) 1.18034(18) 0.0512(6) Uani 1 1 d . . . . .
S3 S 0.9309(3) 0.26177(16) 0.5243(3) 0.0904(11) Uani 1 1 d . . . . .
Cl1 Cl 0.81863(18) 0.48841(10) 0.90853(16) 0.0559(6) Uani 1 1 d . . . . .
Cl2 Cl 0.5414(2) 0.32707(10) 1.05266(19) 0.0606(7) Uani 1 1 d . . . . .
N1 N 0.6965(6) 0.4932(3) 1.2165(5) 0.0422(17) Uani 1 1 d . . . . .
N2 N 0.5544(6) 0.5667(3) 1.2305(5) 0.0455(19) Uani 1 1 d . . . . .
O1 O 0.8156(4) 0.4540(2) 1.0899(4) 0.0381(13) Uani 1 1 d . . . . .
O2 O 0.6955(5) 0.3933(2) 1.1501(4) 0.0413(14) Uani 1 1 d . . . . .
O3 O 0.5563(5) 0.3549(3) 0.8697(4) 0.0526(17) Uani 1 1 d . . . . .
O4 O 0.6558(5) 0.4266(3) 0.8114(4) 0.0562(19) Uani 1 1 d . . . . .
O5 O 0.9097(9) 0.3079(5) 0.5631(9) 0.130(5) Uani 1 1 d . . . . .
O6 O 0.9696(9) 0.2729(6) 0.4448(7) 0.122(5) Uani 1 1 d . . . . .
O7 O 0.9864(11) 0.2272(7) 0.5839(10) 0.164(7) Uani 1 1 d . . . . .
F1 F 0.8220(10) 0.1870(6) 0.4551(13) 0.192(7) Uani 1 1 d . U . . .
F2 F 0.7497(11) 0.2590(6) 0.4470(11) 0.173(5) Uani 1 1 d . U . . .
F3 F 0.7778(13) 0.2230(7) 0.5618(9) 0.199(7) Uani 1 1 d . U . . .
C1 C 0.7441(7) 0.4435(3) 0.9469(6) 0.040(2) Uani 1 1 d . . . . .
C2 C 0.7521(7) 0.4339(3) 1.0340(5) 0.039(2) Uani 1 1 d . . . . .
C3 C 0.6840(6) 0.3972(3) 1.0675(5) 0.0354(18) Uani 1 1 d . . . . .
C4 C 0.6167(7) 0.3702(3) 1.0129(6) 0.043(2) Uani 1 1 d . . . . .
C5 C 0.6116(6) 0.3790(3) 0.9274(6) 0.040(2) Uani 1 1 d . . . . .
C6 C 0.6729(7) 0.4189(4) 0.8909(6) 0.049(2) Uani 1 1 d . . . . .
C7 C 0.7121(7) 0.5421(3) 1.1973(6) 0.042(2) Uani 1 1 d . . . . .
C8 C 0.6404(7) 0.5802(3) 1.2037(6) 0.042(2) Uani 1 1 d . . . . .
C9 C 0.6090(7) 0.4802(4) 1.2389(6) 0.051(2) Uani 1 1 d . . . . .
H9 H 0.5953 0.4455 1.2492 0.061 Uiso 1 1 calc R U . . .
C10 C 0.5398(8) 0.5168(4) 1.2469(7) 0.055(3) Uani 1 1 d . . . . .
H10 H 0.4800 0.5068 1.2644 0.066 Uiso 1 1 calc R U . . .
C11 C 0.8777(9) 0.3730(4) 1.2878(6) 0.054(3) Uani 1 1 d . . . . .
C12 C 0.8289(9) 0.4031(5) 1.3449(6) 0.059(3) Uani 1 1 d . . . . .
C13 C 0.8696(10) 0.4514(5) 1.3520(7) 0.068(3) Uani 1 1 d . . . . .
C14 C 0.9403(9) 0.4528(5) 1.2977(8) 0.069(3) Uani 1 1 d . . . . .
C15 C 0.9463(8) 0.4032(4) 1.2567(6) 0.052(2) Uani 1 1 d . . . . .
C16 C 0.8553(12) 0.3201(5) 1.2680(8) 0.086(4) Uani 1 1 d . U . . .
H16A H 0.8765 0.3114 1.2129 0.130 Uiso 1 1 calc R U . . .
H16B H 0.7852 0.3148 1.2644 0.130 Uiso 1 1 calc R U . . .
H16C H 0.8890 0.2985 1.3132 0.130 Uiso 1 1 calc R U . . .
C17 C 0.7546(12) 0.3849(8) 1.3956(10) 0.118(7) Uani 1 1 d . U . . .
H17A H 0.7858 0.3663 1.4460 0.177 Uiso 1 1 calc R U . . .
H17B H 0.7097 0.3622 1.3604 0.177 Uiso 1 1 calc R U . . .
H17C H 0.7188 0.4140 1.4143 0.177 Uiso 1 1 calc R U . . .
C18 C 0.8434(16) 0.4962(8) 1.4045(10) 0.144(9) Uani 1 1 d . U . . .
H18A H 0.8474 0.5277 1.3717 0.217 Uiso 1 1 calc R U . . .
H18B H 0.8886 0.4981 1.4579 0.217 Uiso 1 1 calc R U . . .
H18C H 0.7772 0.4920 1.4180 0.217 Uiso 1 1 calc R U . . .
C19 C 1.0142(10) 0.4984(5) 1.2872(11) 0.091(5) Uani 1 1 d . . . . .
H19A H 0.9821 0.5310 1.2942 0.137 Uiso 1 1 calc R U . . .
H19B H 1.0345 0.4969 1.2300 0.137 Uiso 1 1 calc R U . . .
H19C H 1.0712 0.4952 1.3308 0.137 Uiso 1 1 calc R U . . .
C20 C 1.0142(10) 0.3900(6) 1.2012(12) 0.098(5) Uani 1 1 d . . . . .
H20A H 1.0753 0.3797 1.2353 0.147 Uiso 1 1 calc R U . . .
H20B H 1.0257 0.4194 1.1657 0.147 Uiso 1 1 calc R U . . .
H20C H 0.9887 0.3617 1.1642 0.147 Uiso 1 1 calc R U . . .
C31 C 0.8463(8) 0.6750(4) 1.0233(8) 0.059(3) Uani 1 1 d . . . . .
C21 C 0.4608(5) 0.3534(3) 0.6220(4) 0.052(4) Uani 0.669(3) 1 d G U P A 1
C22 C 0.4950(5) 0.3088(3) 0.6693(4) 0.051(4) Uani 0.669(3) 1 d G U P A 1
C23 C 0.5992(5) 0.3106(3) 0.6837(4) 0.060(5) Uani 0.669(3) 1 d G U P A 1
C24 C 0.6294(5) 0.3562(3) 0.6454(4) 0.060(5) Uani 0.669(3) 1 d G U P A 1
C25 C 0.5440(5) 0.3826(3) 0.6073(3) 0.057(5) Uani 0.669(3) 1 d G U P A 1
C26 C 0.3548(7) 0.3672(4) 0.5926(6) 0.068(5) Uani 0.669(3) 1 d G U P A 1
H26A H 0.3348 0.3534 0.5350 0.102 Uiso 0.669(3) 1 calc R U P A 1
H26B H 0.3477 0.4043 0.5914 0.102 Uiso 0.669(3) 1 calc R U P A 1
H26C H 0.3141 0.3527 0.6326 0.102 Uiso 0.669(3) 1 calc R U P A 1
C27 C 0.4316(8) 0.2670(4) 0.6989(7) 0.074(6) Uani 0.669(3) 1 d G U P A 1
H27A H 0.3668 0.2687 0.6657 0.111 Uiso 0.669(3) 1 calc R U P A 1
H27B H 0.4265 0.2716 0.7599 0.111 Uiso 0.669(3) 1 calc R U P A 1
H27C H 0.4606 0.2338 0.6902 0.111 Uiso 0.669(3) 1 calc R U P A 1
C28 C 0.6660(7) 0.2709(4) 0.7314(7) 0.087(8) Uani 0.669(3) 1 d G U P A 1
H28A H 0.7179 0.2881 0.7691 0.130 Uiso 0.669(3) 1 calc R U P A 1
H28B H 0.6943 0.2497 0.6899 0.130 Uiso 0.669(3) 1 calc R U P A 1
H28C H 0.6287 0.2494 0.7660 0.130 Uiso 0.669(3) 1 calc R U P A 1
C29 C 0.7341(7) 0.3735(4) 0.6453(6) 0.114(10) Uani 0.669(3) 1 d G U P A 1
H29A H 0.7588 0.3599 0.5944 0.172 Uiso 0.669(3) 1 calc R U P A 1
H29B H 0.7741 0.3609 0.6971 0.172 Uiso 0.669(3) 1 calc R U P A 1
H29C H 0.7366 0.4107 0.6442 0.172 Uiso 0.669(3) 1 calc R U P A 1
C30 C 0.5418(7) 0.4330(4) 0.5595(6) 0.074(6) Uani 0.669(3) 1 d G U P A 1
H30A H 0.4998 0.4570 0.5846 0.110 Uiso 0.669(3) 1 calc R U P A 1
H30B H 0.5167 0.4275 0.4989 0.110 Uiso 0.669(3) 1 calc R U P A 1
H30C H 0.6076 0.4469 0.5640 0.110 Uiso 0.669(3) 1 calc R U P A 1
C21' C 0.4885(5) 0.3790(3) 0.6072(4) 0.056(9) Uani 0.331(3) 1 d G U P A 2
C22' C 0.5156(5) 0.3312(3) 0.6450(3) 0.065(10) Uani 0.331(3) 1 d G U P A 2
C23' C 0.6187(5) 0.3300(3) 0.6644(4) 0.046(9) Uani 0.331(3) 1 d G U P A 2
C24' C 0.6553(6) 0.3771(4) 0.6387(5) 0.036(7) Uani 0.331(3) 1 d G U P A 2
C25' C 0.5748(6) 0.4074(4) 0.6033(4) 0.050(8) Uani 0.331(3) 1 d G U P A 2
C26' C 0.3860(7) 0.3966(4) 0.5766(6) 0.078(12) Uani 0.331(3) 1 d G U P A 2
H26D H 0.3744 0.3958 0.5138 0.117 Uiso 0.331(3) 1 calc R U P A 2
H26E H 0.3774 0.4314 0.5966 0.117 Uiso 0.331(3) 1 calc R U P A 2
H26F H 0.3399 0.3740 0.5997 0.117 Uiso 0.331(3) 1 calc R U P A 2
C27' C 0.4470(6) 0.2891(3) 0.6616(6) 0.12(2) Uani 0.331(3) 1 d G U P A 2
H27D H 0.4269 0.2937 0.7185 0.173 Uiso 0.331(3) 1 calc R U P A 2
H27E H 0.4796 0.2562 0.6593 0.173 Uiso 0.331(3) 1 calc R U P A 2
H27F H 0.3897 0.2901 0.6179 0.173 Uiso 0.331(3) 1 calc R U P A 2
C28' C 0.6788(7) 0.2864(4) 0.7053(6) 0.065(12) Uani 0.331(3) 1 d G U P A 2
H28D H 0.7236 0.2748 0.6664 0.097 Uiso 0.331(3) 1 calc R U P A 2
H28E H 0.6360 0.2583 0.7166 0.097 Uiso 0.331(3) 1 calc R U P A 2
H28F H 0.7158 0.2978 0.7594 0.097 Uiso 0.331(3) 1 calc R U P A 2
C29' C 0.7611(8) 0.3922(5) 0.6473(7) 0.095(16) Uani 0.331(3) 1 d G U P A 2
H29D H 0.7849 0.3882 0.5919 0.142 Uiso 0.331(3) 1 calc R U P A 2
H29E H 0.7989 0.3705 0.6901 0.142 Uiso 0.331(3) 1 calc R U P A 2
H29F H 0.7680 0.4279 0.6656 0.142 Uiso 0.331(3) 1 calc R U P A 2
C30' C 0.5801(8) 0.4604(5) 0.5678(7) 0.094(15) Uani 0.331(3) 1 d G U P A 2
H30D H 0.5945 0.4585 0.5086 0.141 Uiso 0.331(3) 1 calc R U P A 2
H30E H 0.6315 0.4795 0.6029 0.141 Uiso 0.331(3) 1 calc R U P A 2
H30F H 0.5179 0.4776 0.5688 0.141 Uiso 0.331(3) 1 calc R U P A 2
C32 C 0.9344(8) 0.6547(4) 1.0749(10) 0.068(3) Uani 1 1 d . . . . .
C33 C 0.9497(8) 0.6807(4) 1.1509(9) 0.069(3) Uani 1 1 d . . . . .
C34 C 0.8750(10) 0.7195(4) 1.1513(9) 0.073(4) Uani 1 1 d . . . . .
C35 C 0.8151(9) 0.7155(4) 1.0703(8) 0.064(3) Uani 1 1 d . . . . .
C36 C 0.8052(10) 0.6604(5) 0.9328(8) 0.075(3) Uani 1 1 d . . . . .
H36A H 0.7388 0.6733 0.9200 0.113 Uiso 1 1 calc R U . . .
H36B H 0.8049 0.6233 0.9272 0.113 Uiso 1 1 calc R U . . .
H36C H 0.8453 0.6752 0.8926 0.113 Uiso 1 1 calc R U . . .
C37 C 0.9940(10) 0.6140(5) 1.0420(13) 0.097(5) Uani 1 1 d . . . . .
H37A H 0.9967 0.6195 0.9808 0.145 Uiso 1 1 calc R U . . .
H37B H 0.9647 0.5807 1.0502 0.145 Uiso 1 1 calc R U . . .
H37C H 1.0597 0.6149 1.0734 0.145 Uiso 1 1 calc R U . . .
C38 C 1.0302(12) 0.6739(6) 1.2171(13) 0.112(6) Uani 1 1 d . . . . .
H38A H 1.0409 0.6374 1.2277 0.168 Uiso 1 1 calc R U . . .
H38B H 1.0162 0.6905 1.2698 0.168 Uiso 1 1 calc R U . . .
H38C H 1.0884 0.6890 1.1989 0.168 Uiso 1 1 calc R U . . .
C39 C 0.8628(16) 0.7574(6) 1.2170(12) 0.116(6) Uani 1 1 d . U . . .
H39A H 0.9177 0.7811 1.2227 0.174 Uiso 1 1 calc R U . . .
H39B H 0.8602 0.7403 1.2720 0.174 Uiso 1 1 calc R U . . .
H39C H 0.8025 0.7763 1.2004 0.174 Uiso 1 1 calc R U . . .
C40 C 0.7269(11) 0.7476(5) 1.0412(11) 0.090(4) Uani 1 1 d . . . . .
H40A H 0.6964 0.7359 0.9848 0.134 Uiso 1 1 calc R U . . .
H40B H 0.7463 0.7833 1.0373 0.134 Uiso 1 1 calc R U . . .
H40C H 0.6806 0.7446 1.0826 0.134 Uiso 1 1 calc R U . . .
C41 C 0.8179(11) 0.2291(7) 0.4989(10) 0.086(4) Uani 1 1 d . . . . .
O11 O 0.0944(18) 0.3773(8) 0.5047(18) 0.237(11) Uani 1 1 d D U . . .
C43 C -0.0015(19) 0.3966(7) 0.5200(15) 0.144(9) Uani 1 1 d D U . . .

loop_
_atom_site_aniso_label
_atom_site_aniso_U_11
_atom_site_aniso_U_22
_atom_site_aniso_U_33
_atom_site_aniso_U_23
_atom_site_aniso_U_13
_atom_site_aniso_U_12
Ir1 0.0431(2) 0.03094(19) 0.0349(2) 0.00570(12) 0.00519(14) 0.00538(12)
Ir2 0.0394(5) 0.0521(7) 0.0326(3) -0.0040(4) 0.0085(3) 0.0108(4)
Ir2' 0.0394(5) 0.0521(7) 0.0326(3) -0.0040(4) 0.0085(3) 0.0108(4)
Ir3 0.0503(3) 0.0316(2) 0.0622(3) 0.00520(15) -0.00081(18) 0.00432(14)
S1 0.0450(13) 0.0322(11) 0.0724(17) 0.0102(10) 0.0128(12) 0.0075(9)
S2 0.0526(15) 0.0384(12) 0.0615(15) -0.0053(10) 0.0043(12) 0.0144(10)
S3 0.103(3) 0.086(3) 0.083(2) 0.008(2) 0.014(2) 0.014(2)
Cl1 0.0509(14) 0.0691(16) 0.0512(13) 0.0250(12) 0.0200(11) 0.0087(11)
Cl2 0.0586(16) 0.0512(14) 0.0692(16) 0.0137(12) -0.0007(12) -0.0126(11)
N1 0.047(4) 0.040(4) 0.042(4) 0.008(3) 0.011(3) 0.011(3)
N2 0.049(5) 0.055(5) 0.034(4) 0.003(3) 0.010(3) 0.017(4)
O1 0.029(3) 0.044(3) 0.042(3) 0.019(3) 0.005(2) -0.001(2)
O2 0.053(4) 0.038(3) 0.034(3) 0.006(2) 0.010(3) -0.001(3)
O3 0.064(5) 0.047(4) 0.043(4) -0.003(3) -0.006(3) 0.016(3)
O4 0.055(4) 0.091(5) 0.025(3) 0.008(3) 0.013(3) 0.027(4)
O5 0.117(9) 0.138(11) 0.135(10) -0.070(9) 0.016(8) 0.022(8)
O6 0.110(9) 0.195(14) 0.066(6) -0.003(7) 0.026(6) 0.034(8)
O7 0.137(12) 0.229(19) 0.122(11) 0.051(11) 0.007(9) 0.059(12)
F1 0.154(11) 0.144(11) 0.289(18) -0.077(12) 0.069(12) -0.055(9)
F2 0.161(12) 0.165(12) 0.183(12) 0.022(10) -0.012(10) -0.017(9)
F3 0.210(14) 0.271(18) 0.119(9) 0.056(11) 0.038(10) -0.073(13)
C1 0.049(5) 0.035(4) 0.041(5) 0.016(4) 0.019(4) 0.014(4)
C2 0.048(5) 0.038(4) 0.033(4) 0.013(3) 0.013(4) 0.017(4)
C3 0.041(5) 0.023(4) 0.042(5) 0.003(3) 0.005(4) 0.005(3)
C4 0.044(5) 0.034(4) 0.052(5) 0.003(4) 0.011(4) 0.002(4)
C5 0.033(5) 0.043(5) 0.041(5) -0.008(4) -0.001(4) 0.017(4)
C6 0.055(6) 0.053(6) 0.040(5) 0.008(4) 0.012(4) 0.030(5)
C7 0.042(5) 0.036(4) 0.051(5) -0.002(4) 0.013(4) 0.006(4)
C8 0.041(5) 0.040(5) 0.044(5) -0.005(4) 0.006(4) 0.003(4)
C9 0.053(6) 0.056(6) 0.046(5) 0.004(4) 0.014(4) -0.007(5)
C10 0.059(7) 0.059(6) 0.053(6) 0.007(5) 0.025(5) 0.003(5)
C11 0.082(8) 0.040(5) 0.037(5) 0.012(4) -0.007(5) 0.006(5)
C12 0.070(7) 0.074(8) 0.032(5) 0.015(5) 0.005(5) 0.005(6)
C13 0.094(9) 0.071(8) 0.035(5) -0.006(5) -0.009(6) 0.026(7)
C14 0.065(7) 0.058(7) 0.072(8) 0.000(6) -0.028(6) 0.003(5)
C15 0.060(6) 0.048(5) 0.044(5) 0.007(4) -0.001(5) 0.020(5)
C16 0.136(12) 0.056(7) 0.055(7) 0.019(6) -0.030(7) 0.007(7)
C17 0.083(10) 0.195(18) 0.076(9) 0.078(11) 0.011(8) 0.018(11)
C18 0.199(19) 0.137(15) 0.081(11) -0.065(11) -0.035(11) 0.078(14)
C19 0.070(9) 0.060(7) 0.131(13) 0.017(8) -0.030(8) -0.015(6)
C20 0.046(7) 0.118(12) 0.129(14) -0.002(10) 0.010(8) 0.031(7)
C31 0.055(6) 0.054(6) 0.068(7) 0.009(5) 0.015(5) -0.001(5)
C21 0.076(10) 0.056(9) 0.025(6) -0.011(6) 0.009(6) 0.010(8)
C22 0.058(10) 0.062(9) 0.034(7) -0.016(7) 0.006(7) 0.010(8)
C23 0.052(9) 0.076(11) 0.054(9) -0.012(8) 0.013(7) 0.018(8)
C24 0.053(10) 0.070(12) 0.060(10) -0.016(9) 0.021(8) -0.004(9)
C25 0.072(12) 0.087(11) 0.013(6) -0.017(6) 0.010(7) -0.002(9)
C26 0.071(12) 0.065(11) 0.061(10) -0.005(8) -0.015(9) 0.004(9)
C27 0.113(16) 0.042(9) 0.061(11) -0.008(8) -0.007(10) 0.016(9)
C28 0.139(19) 0.065(12) 0.055(12) -0.008(11) 0.008(12) 0.047(12)
C29 0.086(17) 0.19(3) 0.080(17) -0.035(16) 0.042(14) 0.017(18)
C30 0.087(14) 0.097(15) 0.036(8) 0.014(9) 0.007(9) -0.009(11)
C21' 0.051(16) 0.075(17) 0.040(14) -0.017(13) 0.001(12) 0.014(14)
C22' 0.044(15) 0.076(18) 0.076(18) -0.020(15) 0.016(13) -0.017(14)
C23' 0.041(14) 0.046(15) 0.054(15) -0.016(13) 0.013(12) 0.006(13)
C24' 0.042(14) 0.039(13) 0.027(11) 0.009(9) 0.002(10) 0.011(11)
C25' 0.044(14) 0.053(15) 0.055(15) -0.015(12) 0.013(12) 0.018(12)
C26' 0.040(17) 0.12(3) 0.06(2) -0.02(2) -0.025(15) 0.039(19)
C27' 0.10(3) 0.17(4) 0.09(3) -0.06(3) 0.05(3) 0.02(3)
C28' 0.08(2) 0.10(3) 0.016(12) 0.014(14) 0.016(13) 0.054(19)
C29' 0.08(3) 0.15(3) 0.05(2) -0.03(2) 0.01(2) 0.01(3)
C30' 0.13(3) 0.07(2) 0.09(3) 0.04(2) 0.04(2) 0.04(2)
C32 0.046(6) 0.045(6) 0.113(11) 0.020(6) 0.008(6) -0.002(5)
C33 0.051(7) 0.052(7) 0.098(10) 0.011(6) -0.015(6) -0.013(5)
C34 0.098(10) 0.041(6) 0.076(8) -0.002(5) -0.007(7) -0.023(6)
C35 0.076(8) 0.033(5) 0.080(8) 0.015(5) -0.009(6) 0.001(5)
C36 0.085(9) 0.080(8) 0.060(7) 0.008(6) 0.011(6) 0.004(7)
C37 0.064(9) 0.075(9) 0.154(16) 0.020(9) 0.028(9) 0.019(7)
C38 0.081(10) 0.073(9) 0.169(17) 0.040(10) -0.033(10) -0.014(7)
C39 0.170(17) 0.066(9) 0.107(12) -0.039(9) 0.005(11) -0.016(10)
C40 0.096(10) 0.054(7) 0.118(12) 0.031(7) 0.009(9) 0.027(7)
C41 0.065(9) 0.116(13) 0.077(9) 0.007(9) 0.013(7) 0.009(8)
O11 0.26(2) 0.151(16) 0.28(2) -0.050(16) -0.036(19) -0.028(16)
C43 0.21(2) 0.076(11) 0.132(16) -0.004(10) -0.038(15) 0.044(13)

loop_
_atom_type_symbol
_atom_type_description
_atom_type_scat_dispersion_real
_atom_type_scat_dispersion_imag
_atom_type_scat_source
C C 0.0033 0.0016 'International Tables Vol C Tables 4.2.6.8 and 6.1.1.4'
H H 0.0000 0.0000 'International Tables Vol C Tables 4.2.6.8 and 6.1.1.4'
N N 0.0061 0.0033 'International Tables Vol C Tables 4.2.6.8 and 6.1.1.4'
O O 0.0106 0.0060 'International Tables Vol C Tables 4.2.6.8 and 6.1.1.4'
F F 0.0171 0.0103 'International Tables Vol C Tables 4.2.6.8 and 6.1.1.4'
S S 0.1246 0.1234 'International Tables Vol C Tables 4.2.6.8 and 6.1.1.4'
Cl Cl 0.1484 0.1585 'International Tables Vol C Tables 4.2.6.8 and 6.1.1.4'
Ir Ir -1.4442 7.9887 'International Tables Vol C Tables 4.2.6.8 and 6.1.1.4'

loop_
_geom_angle_atom_site_label_1
_geom_angle_atom_site_label_2
_geom_angle_atom_site_label_3
_geom_angle
_geom_angle_site_symmetry_1
_geom_angle_site_symmetry_3
O2 Ir1 N1 83.9(3) . .
O2 Ir1 C12 105.8(4) . .
N1 Ir1 C12 110.3(4) . .
O2 Ir1 C14 158.4(4) . .
N1 Ir1 C14 117.0(4) . .
C12 Ir1 C14 63.4(5) . .
O2 Ir1 O1 74.8(2) . .
N1 Ir1 O1 87.5(2) . .
C12 Ir1 O1 162.2(4) . .
C14 Ir1 O1 109.5(4) . .
O2 Ir1 C11 95.5(3) . .
N1 Ir1 C11 148.2(4) . .
C12 Ir1 C11 39.3(4) . .
C14 Ir1 C11 64.1(4) . .
O1 Ir1 C11 123.2(3) . .
O2 Ir1 C15 119.1(3) . .
N1 Ir1 C15 156.9(4) . .
C12 Ir1 C15 64.6(4) . .
C14 Ir1 C15 39.9(4) . .
O1 Ir1 C15 99.2(3) . .
C11 Ir1 C15 37.5(4) . .
O2 Ir1 C13 141.3(4) . .
N1 Ir1 C13 96.4(4) . .
C12 Ir1 C13 37.9(5) . .
C14 Ir1 C13 37.8(5) . .
O1 Ir1 C13 143.9(5) . .
C11 Ir1 C13 64.6(4) . .
C15 Ir1 C13 65.4(4) . .
Ir2' Ir2 C22' 109.0(4) . .
Ir2' Ir2 O3 118.2(4) . .
C22' Ir2 O3 126.5(3) . .
Ir2' Ir2 C23' 88.0(4) . .
C22' Ir2 C23' 41.11(14) . .
O3 Ir2 C23' 115.6(3) . .
Ir2' Ir2 N2 83.0(4) . 3_667
C22' Ir2 N2 121.9(3) . 3_667
O3 Ir2 N2 88.5(3) . 3_667
C23' Ir2 N2 155.6(3) . 3_667
Ir2' Ir2 C24 68.3(4) . .
O3 Ir2 C24 130.5(3) . .
N2 Ir2 C24 139.0(3) 3_667 .
Ir2' Ir2 C25 66.9(4) . .
O3 Ir2 C25 168.0(3) . .
N2 Ir2 C25 103.2(3) 3_667 .
C24 Ir2 C25 39.23(13) . .
Ir2' Ir2 C23 105.7(4) . .
O3 Ir2 C23 102.6(3) . .
N2 Ir2 C23 159.8(3) 3_667 .
C24 Ir2 C23 39.00(13) . .
C25 Ir2 C23 65.4(2) . .
Ir2' Ir2 C22 129.6(4) . .
O3 Ir2 C22 106.5(3) . .
N2 Ir2 C22 121.8(3) 3_667 .
C24 Ir2 C22 65.3(2) . .
C25 Ir2 C22 65.0(2) . .
C23 Ir2 C22 38.99(14) . .
Ir2' Ir2 C21 103.4(4) . .
O3 Ir2 C21 138.4(3) . .
N2 Ir2 C21 95.2(3) 3_667 .
C24 Ir2 C21 65.5(2) . .
C25 Ir2 C21 38.86(12) . .
C23 Ir2 C21 65.3(2) . .
C22 Ir2 C21 38.65(13) . .
Ir2' Ir2 C21' 81.5(4) . .
C22' Ir2 C21' 39.94(14) . .
O3 Ir2 C21' 160.1(3) . .
C23' Ir2 C21' 65.2(2) . .
N2 Ir2 C21' 91.0(3) 3_667 .
Ir2' Ir2 O4 44.2(4) . .
C22' Ir2 O4 143.2(3) . .
O3 Ir2 O4 74.1(3) . .
C23' Ir2 O4 104.5(3) . .
N2 Ir2 O4 84.6(3) 3_667 .
C24 Ir2 O4 93.7(3) . .
C25 Ir2 O4 109.5(3) . .
C23 Ir2 O4 114.6(3) . .
C22 Ir2 O4 153.5(3) . .
C21 Ir2 O4 147.5(3) . .
C21' Ir2 O4 125.7(3) . .
Ir2 Ir2' O4 124.3(4) . .
Ir2 Ir2' C25 98.8(4) . .
O4 Ir2' C25 134.0(3) . .
Ir2 Ir2' C24 97.3(4) . .
O4 Ir2' C24 110.1(3) . .
C25 Ir2' C24 42.14(16) . .
Ir2 Ir2' N2 82.4(4) . 3_667
O4 Ir2' N2 93.7(3) . 3_667
C25 Ir2' N2 108.4(3) . 3_667
C24 Ir2' N2 150.4(3) . 3_667
Ir2 Ir2' C25' 120.5(5) . .
O4 Ir2' C25' 113.5(3) . .
N2 Ir2' C25' 108.2(3) 3_667 .
Ir2 Ir2' C24' 115.7(4) . .
O4 Ir2' C24' 97.2(3) . .
N2 Ir2' C24' 146.9(3) 3_667 .
C25' Ir2' C24' 39.02(14) . .
Ir2 Ir2' C23' 77.6(4) . .
O4 Ir2' C23' 116.1(3) . .
N2 Ir2' C23' 149.9(3) 3_667 .
C25' Ir2' C23' 64.8(2) . .
C24' Ir2' C23' 38.59(13) . .
Ir2 Ir2' C21' 84.3(4) . .
O4 Ir2' C21' 151.3(3) . .
N2 Ir2' C21' 91.3(3) 3_667 .
C25' Ir2' C21' 38.75(14) . .
C24' Ir2' C21' 65.1(2) . .
C23' Ir2' C21' 64.6(2) . .
Ir2 Ir2' C22' 57.5(4) . .
O4 Ir2' C22' 154.4(3) . .
N2 Ir2' C22' 111.4(3) 3_667 .
C25' Ir2' C22' 64.5(2) . .
C24' Ir2' C22' 64.7(2) . .
C23' Ir2' C22' 38.56(14) . .
C21' Ir2' C22' 38.31(14) . .
Ir2 Ir2' C21 63.8(4) . .
O4 Ir2' C21 171.4(3) . .
C25 Ir2' C21 37.46(14) . .
C24 Ir2' C21 64.1(2) . .
N2 Ir2' C21 90.0(3) 3_667 .
Ir2 Ir2' C23 61.6(4) . .
O4 Ir2' C23 120.5(3) . .
C25 Ir2' C23 63.9(2) . .
C24 Ir2' C23 37.31(14) . .
N2 Ir2' C23 139.8(3) 3_667 .
C21 Ir2' C23 59.4(2) . .
C31 Ir3 C32 40.2(4) . .
C31 Ir3 C33 64.7(5) . .
C32 Ir3 C33 36.7(5) . .
C31 Ir3 C35 37.7(4) . .
C32 Ir3 C35 63.8(4) . .
C33 Ir3 C35 63.6(4) . .
C31 Ir3 C34 64.6(5) . .
C32 Ir3 C34 63.7(5) . .
C33 Ir3 C34 38.8(5) . .
C35 Ir3 C34 38.0(4) . .
C31 Ir3 S1 122.3(3) . .
C32 Ir3 S1 100.3(3) . .
C33 Ir3 S1 111.6(3) . .
C35 Ir3 S1 160.0(4) . .
C34 Ir3 S1 147.6(4) . .
C31 Ir3 S2 126.3(3) . .
C32 Ir3 S2 166.4(3) . .
C33 Ir3 S2 146.7(4) . .
C35 Ir3 S2 104.7(3) . .
C34 Ir3 S2 112.3(4) . .
S1 Ir3 S2 89.23(9) . .
C7 S1 Ir3 105.3(3) . .
C8 S2 Ir3 104.4(3) . .
O5 S3 O7 112.6(10) . .
O5 S3 O6 108.9(9) . .
O7 S3 O6 117.0(8) . .
O5 S3 C41 106.3(8) . .
O7 S3 C41 102.6(10) . .
O6 S3 C41 108.7(8) . .
C7 N1 C9 118.5(8) . .
C7 N1 Ir1 122.8(6) . .
C9 N1 Ir1 118.5(6) . .
C10 N2 C8 117.9(8) . .
C10 N2 Ir2 122.5(7) . 3_667
C8 N2 Ir2 119.3(6) . 3_667
C10 N2 Ir2' 108.0(6) . 3_667
C8 N2 Ir2' 133.9(6) . 3_667
Ir2 N2 Ir2' 14.55(7) 3_667 3_667
C2 O1 Ir1 116.6(5) . .
C3 O2 Ir1 118.3(5) . .
C5 O3 Ir2 121.6(6) . .
C5 O3 Ir2' 110.1(6) . .
Ir2 O3 Ir2' 11.56(8) . .
C6 O4 Ir2' 125.7(8) . .
C6 O4 Ir2 114.3(7) . .
Ir2' O4 Ir2 11.47(9) . .
C2 C1 C6 119.7(9) . .
C2 C1 Cl1 119.9(8) . .
C6 C1 Cl1 120.3(7) . .
O1 C2 C1 124.2(8) . .
O1 C2 C3 115.9(7) . .
C1 C2 C3 119.8(9) . .
O2 C3 C4 124.5(8) . .
O2 C3 C2 114.1(7) . .
C4 C3 C2 121.4(8) . .
C5 C4 C3 118.1(8) . .
C5 C4 Cl2 121.3(8) . .
C3 C4 Cl2 120.6(7) . .
O3 C5 C4 124.5(9) . .
O3 C5 C6 113.0(8) . .
C4 C5 C6 122.5(8) . .
O4 C6 C1 125.2(10) . .
O4 C6 C5 116.6(10) . .
C1 C6 C5 118.2(8) . .
N1 C7 C8 121.2(8) . .
N1 C7 S1 119.7(7) . .
C8 C7 S1 119.0(7) . .
N2 C8 C7 119.4(8) . .
N2 C8 S2 118.8(7) . .
C7 C8 S2 121.7(7) . .
N1 C9 C10 120.7(10) . .
N2 C10 C9 122.1(9) . .
C15 C11 C12 108.3(9) . .
C15 C11 C16 127.9(12) . .
C12 C11 C16 123.8(12) . .
C15 C11 Ir1 71.4(5) . .
C12 C11 Ir1 69.2(6) . .
C16 C11 Ir1 124.7(8) . .
C13 C12 C11 109.3(10) . .
C13 C12 C17 124.2(14) . .
C11 C12 C17 126.1(14) . .
C13 C12 Ir1 72.7(6) . .
C11 C12 Ir1 71.5(5) . .
C17 C12 Ir1 127.0(9) . .
C14 C13 C12 106.8(10) . .
C14 C13 C18 124.0(15) . .
C12 C13 C18 129.1(16) . .
C14 C13 Ir1 69.8(6) . .
C12 C13 Ir1 69.4(6) . .
C18 C13 Ir1 124.0(9) . .
C13 C14 C15 109.6(11) . .
C13 C14 C19 127.0(12) . .
C15 C14 C19 123.0(13) . .
C13 C14 Ir1 72.4(7) . .
C15 C14 Ir1 70.9(6) . .
C19 C14 Ir1 128.3(8) . .
C11 C15 C20 129.0(12) . .
C11 C15 C14 105.8(10) . .
C20 C15 C14 125.0(13) . .
C11 C15 Ir1 71.2(6) . .
C20 C15 Ir1 127.1(9) . .
C14 C15 Ir1 69.2(6) . .
C35 C31 C32 106.2(10) . .
C35 C31 C36 125.9(11) . .
C32 C31 C36 127.4(11) . .
C35 C31 Ir3 73.3(7) . .
C32 C31 Ir3 70.9(7) . .
C36 C31 Ir3 127.1(8) . .
C22 C21 C25 107.7 . .
C22 C21 C26 126.1 . .
C25 C21 C26 126.2 . .
C22 C21 Ir2 70.6(2) . .
C25 C21 Ir2 69.8(2) . .
C26 C21 Ir2 125.11(19) . .
C22 C21 Ir2' 80.4(2) . .
C25 C21 Ir2' 57.9(2) . .
C26 C21 Ir2' 126.36(19) . .
Ir2 C21 Ir2' 12.81(6) . .
C21 C22 C23 108.2 . .
C21 C22 C27 125.7 . .
C23 C22 C27 126.1 . .
C21 C22 Ir2 70.79(19) . .
C23 C22 Ir2 69.9(2) . .
C27 C22 Ir2 125.0(2) . .
C21 C22 Ir2' 65.81(18) . .
C23 C22 Ir2' 65.83(18) . .
C27 C22 Ir2' 134.32(18) . .
Ir2 C22 Ir2' 9.35(7) . .
C24 C23 C22 108.0 . .
C24 C23 C28 125.8 . .
C22 C23 C28 126.2 . .
C24 C23 Ir2 70.1(2) . .
C22 C23 Ir2 71.1(2) . .
C28 C23 Ir2 124.40(19) . .
C24 C23 Ir2' 58.0(2) . .
C22 C23 Ir2' 80.2(2) . .
C28 C23 Ir2' 126.43(19) . .
Ir2 C23 Ir2' 12.66(6) . .
C23 C24 C25 107.8 . .
C23 C24 C29 125.9 . .
C25 C24 C29 126.3 . .
C23 C24 Ir2' 84.6(3) . .
C25 C24 Ir2' 68.7(2) . .
C29 C24 Ir2' 112.8(3) . .
C23 C24 Ir2 70.9(2) . .
C25 C24 Ir2 70.66(19) . .
C29 C24 Ir2 124.0(2) . .
Ir2' C24 Ir2 14.37(7) . .
C21 C25 C24 108.3 . .
C21 C25 C30 125.8 . .
C24 C25 C30 125.9 . .
C21 C25 Ir2' 84.7(3) . .
C24 C25 Ir2' 69.1(2) . .
C30 C25 Ir2' 112.5(3) . .
C21 C25 Ir2 71.4(2) . .
C24 C25 Ir2 70.11(19) . .
C30 C25 Ir2 124.3(2) . .
Ir2' C25 Ir2 14.27(7) . .
C22' C21' C25' 107.7 . .
C22' C21' C26' 126.1 . .
C25' C21' C26' 126.3 . .
C22' C21' Ir2' 71.3(2) . .
C25' C21' Ir2' 69.6(2) . .
C26' C21' Ir2' 124.6(2) . .
C22' C21' Ir2 61.0(2) . .
C25' C21' Ir2 83.0(2) . .
C26' C21' Ir2 120.9(2) . .
Ir2' C21' Ir2 14.21(6) . .
C21' C22' C23' 108.2 . .
C21' C22' C27' 125.7 . .
C23' C22' C27' 126.1 . .
C21' C22' Ir2 79.1(2) . .
C23' C22' Ir2 76.0(2) . .
C27' C22' Ir2 111.6(3) . .
C21' C22' Ir2' 70.4(2) . .
C23' C22' Ir2' 70.2(2) . .
C27' C22' Ir2' 125.0(2) . .
Ir2 C22' Ir2' 13.50(7) . .
C24' C23' C22' 108.0 . .
C24' C23' C28' 125.7 . .
C22' C23' C28' 126.2 . .
C24' C23' Ir2 84.1(2) . .
C22' C23' Ir2 62.9(2) . .
C28' C23' Ir2 118.4(2) . .
C24' C23' Ir2' 69.9(2) . .
C22' C23' Ir2' 71.2(2) . .
C28' C23' Ir2' 124.5(2) . .
Ir2 C23' Ir2' 14.37(6) . .
C23' C24' C25' 107.8 . .
C23' C24' C29' 125.9 . .
C25' C24' C29' 126.3 . .
C23' C24' Ir2' 71.5(2) . .
C25' C24' Ir2' 70.3(2) . .
C29' C24' Ir2' 123.7(2) . .
C23' C24' Ir2 60.2(2) . .
C25' C24' Ir2 74.12(17) . .
C29' C24' Ir2 130.81(18) . .
Ir2' C24' Ir2 11.52(8) . .
C21' C25' C24' 108.4 . .
C21' C25' C30' 125.8 . .
C24' C25' C30' 125.9 . .
C21' C25' Ir2' 71.6(2) . .
C24' C25' Ir2' 70.6(2) . .
C30' C25' Ir2' 123.5(2) . .
C21' C25' Ir2 61.74(19) . .
C24' C25' Ir2 71.80(17) . .
C30' C25' Ir2 132.15(18) . .
Ir2' C25' Ir2 10.87(8) . .
C33 C32 C31 108.6(11) . .
C33 C32 C37 129.4(13) . .
C31 C32 C37 121.9(13) . .
C33 C32 Ir3 72.4(8) . .
C31 C32 Ir3 69.0(6) . .
C37 C32 Ir3 126.3(9) . .
C32 C33 C38 125.8(14) . .
C32 C33 C34 109.1(10) . .
C38 C33 C34 124.9(14) . .
C32 C33 Ir3 70.8(7) . .
C38 C33 Ir3 127.6(10) . .
C34 C33 Ir3 71.2(7) . .
C35 C34 C33 106.0(11) . .
C35 C34 C39 124.8(14) . .
C33 C34 C39 129.2(14) . .
C35 C34 Ir3 70.7(6) . .
C33 C34 Ir3 70.0(6) . .
C39 C34 Ir3 126.3(11) . .
C31 C35 C34 110.0(10) . .
C31 C35 C40 124.3(12) . .
C34 C35 C40 125.6(13) . .
C31 C35 Ir3 69.0(6) . .
C34 C35 Ir3 71.3(6) . .
C40 C35 Ir3 123.1(9) . .
F3 C41 F1 112.1(19) . .
F3 C41 F2 101.5(15) . .
F1 C41 F2 104.0(16) . .
F3 C41 S3 111.7(14) . .
F1 C41 S3 115.0(11) . .
F2 C41 S3 111.4(13) . .

loop_
_geom_bond_atom_site_label_1
_geom_bond_atom_site_label_2
_geom_bond_distance
_geom_bond_site_symmetry_2
Ir1 O2 2.107(6) .
Ir1 N1 2.118(7) .
Ir1 C12 2.118(9) .
Ir1 C14 2.128(11) .
Ir1 O1 2.143(6) .
Ir1 C11 2.149(9) .
Ir1 C15 2.151(10) .
Ir1 C13 2.161(10) .
Ir2 Ir2' 0.5350(17) .
Ir2 C22' 1.932(5) .
Ir2 O3 2.052(7) .
Ir2 C23' 2.105(5) .
Ir2 N2 2.111(7) 3_667
Ir2 C24 2.137(6) .
Ir2 C25 2.144(6) .
Ir2 C23 2.147(6) .
Ir2 C22 2.163(7) .
Ir2 C21 2.166(6) .
Ir2 C21' 2.169(6) .
Ir2 O4 2.223(8) .
Ir2' O4 1.877(8) .
Ir2' C25 1.996(6) .
Ir2' C24 2.002(6) .
Ir2' N2 2.114(8) 3_667
Ir2' C25' 2.129(7) .
Ir2' C24' 2.134(7) .
Ir2' C23' 2.154(6) .
Ir2' C21' 2.156(6) .
Ir2' C22' 2.166(6) .
Ir2' C21 2.348(7) .
Ir2' C23 2.349(7) .
Ir3 C31 2.136(11) .
Ir3 C32 2.162(12) .
Ir3 C33 2.181(11) .
Ir3 C35 2.191(10) .
Ir3 C34 2.198(11) .
Ir3 S1 2.248(2) .
Ir3 S2 2.254(3) .
S1 C7 1.722(10) .
S2 C8 1.708(10) .
S3 O5 1.406(12) .
S3 O7 1.450(14) .
S3 O6 1.458(11) .
S3 C41 1.790(17) .
Cl1 C1 1.733(9) .
Cl2 C4 1.719(9) .
N1 C7 1.343(11) .
N1 C9 1.357(12) .
N2 C10 1.357(13) .
N2 C8 1.368(12) .
N2 Ir2 2.111(7) 3_667
N2 Ir2' 2.114(8) 3_667
O1 C2 1.274(11) .
O2 C3 1.292(10) .
O3 C5 1.275(11) .
O4 C6 1.258(11) .
F1 C41 1.31(2) .
F2 C41 1.41(2) .
F3 C41 1.211(18) .
C1 C2 1.383(12) .
C1 C6 1.394(15) .
C2 C3 1.497(12) .
C3 C4 1.379(13) .
C4 C5 1.358(13) .
C5 C6 1.512(15) .
C7 C8 1.427(12) .
C9 C10 1.380(15) .
C11 C15 1.381(16) .
C11 C12 1.435(16) .
C11 C16 1.448(16) .
C12 C13 1.390(18) .
C12 C17 1.470(18) .
C13 C14 1.389(19) .
C13 C18 1.511(18) .
C14 C15 1.461(16) .
C14 C19 1.603(18) .
C15 C20 1.415(18) .
C31 C35 1.400(16) .
C31 C32 1.475(16) .
C31 C36 1.510(17) .
C21 C22 1.433(4) .
C21 C25 1.434(4) .
C21 C26 1.529(4) .
C22 C23 1.439(4) .
C22 C27 1.522(4) .
C23 C24 1.430(4) .
C23 C28 1.525(4) .
C24 C25 1.437(4) .
C24 C29 1.527(4) .
C25 C30 1.521(4) .
C21' C22' 1.418(4) .
C21' C25' 1.422(4) .
C21' C26' 1.516(4) .
C22' C23' 1.427(4) .
C22' C27' 1.509(4) .
C23' C24' 1.417(4) .
C23' C28' 1.510(4) .
C24' C25' 1.424(4) .
C24' C29' 1.515(4) .
C25' C30' 1.506(4) .
C32 C33 1.369(19) .
C32 C37 1.490(19) .
C33 C38 1.434(18) .
C33 C34 1.456(19) .
C34 C35 1.429(17) .
C34 C39 1.463(19) .
C35 C40 1.510(16) .
O11 C43 1.478(18) .

loop_
_platon_squeeze_void_nr
_platon_squeeze_void_average_x
_platon_squeeze_void_average_y
_platon_squeeze_void_average_z
_platon_squeeze_void_volume
_platon_squeeze_void_count_electrons
1 0.176 0.205 0.125 18.5 3.8
2 0.176 0.295 0.625 18.5 2.8
3 0.500 0.000 0.500 523.2 184.5
4 0.500 0.500 0.000 523.2 184.1
5 0.824 0.705 0.375 18.6 3.0
6 0.824 0.795 0.875 18.5 1.5
